data_1502985
loop_
_publ_author_name
'Gontier, Elodie'
'Bellec, Nathalie'
'Brignou, Pierre'
'Gohier, Arnaud'
'Guerro, Michel'
'Roisnel, Thierry'
'Lorcy, Dominique'

_publ_section_title
;
 Pyridyldithiafulvenes as precursors of coordination-driven self-assembled
 redox active macrocycle.
;
_journal_issue 10
_journal_name_full 'Organic letters'
_journal_page_first 2386
_journal_page_last 2389
_journal_paper_doi 10.1021/ol1007422
_journal_volume 12
_journal_year 2010
_chemical_compound_source 'synthesis as described'
_chemical_formula_moiety 'C22 H20 N2 S4'
_chemical_formula_sum 'C22 H20 N2 S4'
_chemical_formula_weight 440.64
_chemical_name_systematic
;
 ?
;
_space_group_IT_number 15
_symmetry_cell_setting monoclinic
_symmetry_Int_Tables_number 15
_symmetry_space_group_name_Hall '-C 2yc'
_symmetry_space_group_name_H-M 'C 1 2/c 1'
_atom_sites_solution_hydrogens geom
_atom_sites_solution_primary direct
_atom_sites_solution_secondary difmap
_audit_conform_dict_location ftp://ftp.iucr.org/pub/cif_core.dic
_audit_conform_dict_name cif_core.dic
_audit_conform_dict_version 2.3
_audit_creation_date 2009-06-03T15:02:20-00:00
_audit_creation_method 'WinGX routine CIF_UPDATE'
_cell_angle_alpha 90
_cell_angle_beta 105.714(7)
_cell_angle_gamma 90
_cell_formula_units_Z 4
_cell_length_a 16.1903(19)
_cell_length_b 9.7742(9)
_cell_length_c 13.6344(16)
_cell_measurement_reflns_used 2365
_cell_measurement_temperature 100(2)
_cell_measurement_theta_max 27.28
_cell_measurement_theta_min 2.46
_cell_measurement_wavelength 0.71073
_cell_volume 2077.0(4)
_computing_cell_refinement 'Bruker SMART'
_computing_data_collection 'Bruker SAINT'
_computing_data_reduction 'Bruker SAINT'
_computing_molecular_graphics 'Ortep-3 for Windows (Farrugia, 1997)'
_computing_publication_material 'WinGX publication routines (Farrugia, 1999)'
_computing_structure_refinement 'SHELXL-97 (Sheldrick, 1997)'
_computing_structure_solution 'SIR97 (Altomare et al., 1999)'
_diffrn_ambient_temperature 100(2)
_diffrn_detector 'CCD plate'
_diffrn_measured_fraction_theta_full 0.997
_diffrn_measured_fraction_theta_max 0.997
_diffrn_measurement_device_type 'APEXII, Bruker-AXS'
_diffrn_measurement_method 'CCD rotation images, thin slices'
_diffrn_radiation_monochromator graphite
_diffrn_radiation_probe x-ray
_diffrn_radiation_type MoK\a
_diffrn_radiation_wavelength 0.71073
_diffrn_reflns_av_R_equivalents 0.0551
_diffrn_reflns_av_unetI/netI 0.0519
_diffrn_reflns_limit_h_max 20
_diffrn_reflns_limit_h_min -20
_diffrn_reflns_limit_k_max 12
_diffrn_reflns_limit_k_min -12
_diffrn_reflns_limit_l_max 17
_diffrn_reflns_limit_l_min -14
_diffrn_reflns_number 7911
_diffrn_reflns_theta_full 27.42
_diffrn_reflns_theta_max 27.42
_diffrn_reflns_theta_min 3.09
_exptl_absorpt_coefficient_mu 0.469
_exptl_absorpt_correction_T_max 0.972
_exptl_absorpt_correction_T_min 0.826
_exptl_absorpt_correction_type multi-scan
_exptl_absorpt_process_details
;
  [Sheldrick, G.M. (2002). SADABS Bruker AXS Inc., Madison, Wisconsin, USA]
;
_exptl_crystal_colour orange
_exptl_crystal_density_diffrn 1.409
_exptl_crystal_density_method 'not measured'
_exptl_crystal_description plate
_exptl_crystal_F_000 920
_exptl_crystal_size_max 0.4
_exptl_crystal_size_mid 0.24
_exptl_crystal_size_min 0.06
_refine_diff_density_max 0.673
_refine_diff_density_min -0.521
_refine_diff_density_rms 0.084
_refine_ls_extinction_method none
_refine_ls_goodness_of_fit_ref 1.051
_refine_ls_hydrogen_treatment constr
_refine_ls_matrix_type full
_refine_ls_number_parameters 129
_refine_ls_number_reflns 2360
_refine_ls_number_restraints 0
_refine_ls_restrained_S_all 1.051
_refine_ls_R_factor_all 0.0758
_refine_ls_R_factor_gt 0.0599
_refine_ls_shift/su_max 0
_refine_ls_shift/su_mean 0
_refine_ls_structure_factor_coef Fsqd
_refine_ls_weighting_details 'calc w=1/[\s^2^(Fo^2^)+(0.0720P)^2^+4.1719P] where P=(Fo^2^+2Fc^2^)/3'
_refine_ls_weighting_scheme calc
_refine_ls_wR_factor_gt 0.1447
_refine_ls_wR_factor_ref 0.1575
_reflns_number_gt 1873
_reflns_number_total 2360
_reflns_threshold_expression >2sigma(I)
_cod_data_source_file ol1007422_si_002.cif
_cod_data_source_block TTFV5
_cod_original_sg_symbol_H-M 'C 2/c'
_cod_database_code 1502985

loop_
_symmetry_equiv_pos_as_xyz
'x, y, z'
'-x, y, -z+1/2'
'x+1/2, y+1/2, z'
'-x+1/2, y+1/2, -z+1/2'
'-x, -y, -z'
'x, -y, z-1/2'
'-x+1/2, -y+1/2, -z'
'x+1/2, -y+1/2, z-1/2'

loop_
_atom_site_label
_atom_site_type_symbol
_atom_site_fract_x
_atom_site_fract_y
_atom_site_fract_z
_atom_site_U_iso_or_equiv
_atom_site_adp_type
_atom_site_occupancy
_atom_site_symmetry_multiplicity
_atom_site_calc_flag
_atom_site_refinement_flags
S1 S 0.54000(5) 0.20718(7) 0.53072(6) 0.0344(2) Uani 1 1 d .
S2 S 0.40464(5) 0.27068(7) 0.62853(6) 0.0344(2) Uani 1 1 d .
C1 C 0.4708(2) 0.3804(3) 0.3683(2) 0.0433(8) Uani 1 1 d .
H1A H 0.4495 0.312 0.3149 0.065 Uiso 1 1 calc R
H1B H 0.5314 0.3995 0.3742 0.065 Uiso 1 1 calc R
H1C H 0.4374 0.4649 0.3507 0.065 Uiso 1 1 calc R
C2 C 0.4617(2) 0.3269(3) 0.4679(2) 0.0349(7) Uani 1 1 d .
C3 C 0.3992(2) 0.3552(3) 0.5126(3) 0.0378(7) Uani 1 1 d .
C4 C 0.49659(18) 0.1710(3) 0.6325(2) 0.0301(6) Uani 1 1 d .
C5 C 0.3238(2) 0.4476(3) 0.4745(3) 0.0451(8) Uani 1 1 d .
H5A H 0.33 0.4978 0.4146 0.068 Uiso 1 1 calc R
H5B H 0.3208 0.5126 0.5281 0.068 Uiso 1 1 calc R
H5C H 0.2711 0.393 0.4556 0.068 Uiso 1 1 calc R
C6 C 0.52493(18) 0.0801(3) 0.7106(2) 0.0289(6) Uani 1 1 d .
C7 C 0.59827(18) -0.0153(3) 0.7260(2) 0.0311(6) Uani 1 1 d .
C8 C 0.64562(19) -0.0384(3) 0.6547(3) 0.0355(7) Uani 1 1 d .
H8 H 0.6305 0.0108 0.5923 0.043 Uiso 1 1 calc R
N9 N 0.71299(18) -0.1295(3) 0.6721(2) 0.0490(8) Uani 1 1 d .
C10 C 0.7331(2) -0.1996(3) 0.7608(3) 0.0468(9) Uani 1 1 d .
H10 H 0.7794 -0.2627 0.7733 0.056 Uiso 1 1 calc R
C11 C 0.6895(2) -0.1836(3) 0.8340(3) 0.0377(7) Uani 1 1 d .
H11 H 0.7053 -0.2353 0.8953 0.045 Uiso 1 1 calc R
C12 C 0.6227(2) -0.0913(3) 0.8167(2) 0.0353(7) Uani 1 1 d .
H12 H 0.5926 -0.0789 0.867 0.042 Uiso 1 1 calc R

loop_
_atom_site_aniso_label
_atom_site_aniso_U_11
_atom_site_aniso_U_22
_atom_site_aniso_U_33
_atom_site_aniso_U_23
_atom_site_aniso_U_13
_atom_site_aniso_U_12
S1 0.0399(4) 0.0289(4) 0.0350(5) 0.0005(3) 0.0114(3) -0.0034(3)
S2 0.0354(4) 0.0265(4) 0.0411(5) 0.0045(3) 0.0100(3) 0.0041(3)
C1 0.064(2) 0.0318(16) 0.0333(18) 0.0005(13) 0.0109(16) -0.0100(15)
C2 0.0456(17) 0.0220(13) 0.0332(16) -0.0013(12) 0.0044(14) -0.0077(12)
C3 0.0478(18) 0.0214(13) 0.0385(18) 0.0023(12) 0.0017(14) -0.0027(13)
C4 0.0313(14) 0.0240(13) 0.0353(16) -0.0050(12) 0.0092(12) -0.0045(11)
C5 0.0484(19) 0.0318(16) 0.050(2) 0.0081(15) 0.0040(16) 0.0047(14)
C6 0.0303(14) 0.0224(13) 0.0340(16) -0.0014(11) 0.0084(12) -0.0034(11)
C7 0.0315(14) 0.0238(13) 0.0362(16) -0.0072(12) 0.0064(12) -0.0061(11)
C8 0.0355(15) 0.0339(15) 0.0403(18) -0.0046(13) 0.0155(13) -0.0023(12)
N9 0.0419(15) 0.0409(16) 0.062(2) -0.0060(15) 0.0110(14) 0.0050(13)
C10 0.0377(17) 0.0354(17) 0.059(2) -0.0064(16) -0.0008(16) 0.0087(14)
C11 0.0387(16) 0.0246(13) 0.0432(19) 0.0002(13) -0.0002(14) 0.0026(12)
C12 0.0416(16) 0.0240(14) 0.0391(17) -0.0021(12) 0.0087(14) -0.0028(12)

loop_
_atom_type_symbol
_atom_type_description
_atom_type_scat_dispersion_real
_atom_type_scat_dispersion_imag
_atom_type_scat_source
C C 0.0033 0.0016 'International Tables Vol C Tables 4.2.6.8 and 6.1.1.4'
H H 0 0 'International Tables Vol C Tables 4.2.6.8 and 6.1.1.4'
N N 0.0061 0.0033 'International Tables Vol C Tables 4.2.6.8 and 6.1.1.4'
S S 0.1246 0.1234 'International Tables Vol C Tables 4.2.6.8 and 6.1.1.4'

loop_
_geom_angle_atom_site_label_1
_geom_angle_atom_site_label_2
_geom_angle_atom_site_label_3
_geom_angle
_geom_angle_site_symmetry_3
C4 S1 C2 97.38(15) .
C3 S2 C4 97.01(15) .
C2 C1 H1A 109.5 .
C2 C1 H1B 109.5 .
H1A C1 H1B 109.5 .
C2 C1 H1C 109.5 .
H1A C1 H1C 109.5 .
H1B C1 H1C 109.5 .
C3 C2 C1 127.5(3) .
C3 C2 S1 116.5(2) .
C1 C2 S1 115.9(2) .
C2 C3 C5 127.7(3) .
C2 C3 S2 116.7(2) .
C5 C3 S2 115.6(3) .
C6 C4 S1 128.8(2) .
C6 C4 S2 118.9(2) .
S1 C4 S2 112.30(17) .
C3 C5 H5A 109.5 .
C3 C5 H5B 109.5 .
H5A C5 H5B 109.5 .
C3 C5 H5C 109.5 .
H5A C5 H5C 109.5 .
H5B C5 H5C 109.5 .
C4 C6 C7 127.4(3) .
C4 C6 C6 115.1(2) 2_656
C7 C6 C6 117.6(3) 2_656
C12 C7 C8 116.5(3) .
C12 C7 C6 118.8(3) .
C8 C7 C6 124.7(3) .
N9 C8 C7 122.6(3) .
N9 C8 H8 118.7 .
C7 C8 H8 118.7 .
C10 N9 C8 118.0(3) .
N9 C10 C11 123.0(3) .
N9 C10 H10 118.5 .
C11 C10 H10 118.5 .
C10 C11 C12 118.8(3) .
C10 C11 H11 120.6 .
C12 C11 H11 120.6 .
C11 C12 C7 121.1(3) .
C11 C12 H12 119.4 .
C7 C12 H12 119.4 .

loop_
_geom_bond_atom_site_label_1
_geom_bond_atom_site_label_2
_geom_bond_distance
_geom_bond_site_symmetry_2
S1 C4 1.752(3) .
S1 C2 1.767(3) .
S2 C3 1.765(3) .
S2 C4 1.768(3) .
C1 C2 1.500(4) .
C1 H1A 0.98 .
C1 H1B 0.98 .
C1 H1C 0.98 .
C2 C3 1.343(5) .
C3 C5 1.494(4) .
C4 C6 1.367(4) .
C5 H5A 0.98 .
C5 H5B 0.98 .
C5 H5C 0.98 .
C6 C7 1.479(4) .
C6 C6 1.509(6) 2_656
C7 C12 1.405(4) .
C7 C8 1.409(4) .
C8 N9 1.378(4) .
C8 H8 0.95 .
N9 C10 1.351(5) .
C10 C11 1.378(5) .
C10 H10 0.95 .
C11 C12 1.380(4) .
C11 H11 0.95 .
C12 H12 0.95 .

loop_
_geom_torsion_atom_site_label_1
_geom_torsion_atom_site_label_2
_geom_torsion_atom_site_label_3
_geom_torsion_atom_site_label_4
_geom_torsion
_geom_torsion_site_symmetry_1
_geom_torsion_site_symmetry_4
C4 S1 C2 C3 1.4(3) . .
C4 S1 C2 C1 -176.0(2) . .
C1 C2 C3 C5 -0.4(5) . .
S1 C2 C3 C5 -177.5(3) . .
C1 C2 C3 S2 177.8(2) . .
S1 C2 C3 S2 0.8(3) . .
C4 S2 C3 C2 -2.5(3) . .
C4 S2 C3 C5 176.0(2) . .
C2 S1 C4 C6 177.7(3) . .
C2 S1 C4 S2 -2.94(18) . .
C3 S2 C4 C6 -177.3(2) . .
C3 S2 C4 S1 3.25(18) . .
S1 C4 C6 C7 -2.8(4) . .
S2 C4 C6 C7 177.9(2) . .
S1 C4 C6 C6 176.6(2) . 2_656
S2 C4 C6 C6 -2.7(3) . 2_656
C4 C6 C7 C12 173.7(3) . .
C6 C6 C7 C12 -5.7(4) 2_656 .
C4 C6 C7 C8 -7.5(5) . .
C6 C6 C7 C8 173.0(3) 2_656 .
C12 C7 C8 N9 -0.5(4) . .
C6 C7 C8 N9 -179.3(3) . .
C7 C8 N9 C10 0.7(5) . .
C8 N9 C10 C11 -0.1(5) . .
N9 C10 C11 C12 -0.5(5) . .
C10 C11 C12 C7 0.6(4) . .
C8 C7 C12 C11 -0.2(4) . .
C6 C7 C12 C11 178.7(3) . .
